data_7057068
loop_
_publ_author_name
'Nechipadappu, Sunil Kumar'
'Ramachandran, Jeeshma'
'Shivalingegowda, Naveen'
'Lokanath, Neratur Krishnappagowda'
'Trivedi, Darshak R.'

_publ_section_title
;
 Synthesis of cocrystals/salts of flucytosine: Structure and stability
;
_journal_issue 7
_journal_name_full 'New Journal of Chemistry'
_journal_page_first 5433
_journal_paper_doi 10.1039/C7NJ04400C
_journal_volume 42
_journal_year 2018
_chemical_formula_sum 'C11 H12 F N3 O6'
_chemical_formula_weight 301.24
_chemical_name_systematic 'flucytosine/2,6-digydroxybenzoic acid'
_space_group_crystal_system monoclinic
_space_group_IT_number 14
_space_group_name_Hall '-P 2yn'
_space_group_name_H-M_alt 'P 1 21/n 1'
_symmetry_space_group_name_Hall '-P 2yn'
_symmetry_space_group_name_H-M 'P 1 21/n 1'
_atom_sites_solution_hydrogens mixed
_audit_creation_method SHELXL-2014/7
_audit_update_record
;
2017-04-13 deposited with the CCDC.
2018-02-23 downloaded from the CCDC.
;
_cell_angle_alpha 90
_cell_angle_beta 107.613(3)
_cell_angle_gamma 90
_cell_formula_units_Z 4
_cell_length_a 10.8713(13)
_cell_length_b 8.4914(10)
_cell_length_c 14.4885(18)
_cell_measurement_reflns_used 2113
_cell_measurement_temperature 296(2)
_cell_measurement_theta_max 64.070
_cell_measurement_theta_min 4.493
_cell_volume 1274.8(3)
_computing_structure_refinement 'SHELXL-2014/7 (Sheldrick, 2014)'
_diffrn_ambient_temperature 296(2)
_diffrn_measured_fraction_theta_full 0.977
_diffrn_measured_fraction_theta_max 0.977
_diffrn_measurement_device_type proteum2
_diffrn_radiation_type CuK\a
_diffrn_radiation_wavelength 1.54178
_diffrn_reflns_av_R_equivalents 0.0467
_diffrn_reflns_av_unetI/netI 0.0462
_diffrn_reflns_Laue_measured_fraction_full 0.977
_diffrn_reflns_Laue_measured_fraction_max 0.977
_diffrn_reflns_limit_h_max 12
_diffrn_reflns_limit_h_min -12
_diffrn_reflns_limit_k_max 9
_diffrn_reflns_limit_k_min -9
_diffrn_reflns_limit_l_max 16
_diffrn_reflns_limit_l_min -16
_diffrn_reflns_number 9444
_diffrn_reflns_point_group_measured_fraction_full 0.977
_diffrn_reflns_point_group_measured_fraction_max 0.977
_diffrn_reflns_theta_full 64.070
_diffrn_reflns_theta_max 64.070
_diffrn_reflns_theta_min 4.493
_exptl_absorpt_coefficient_mu 1.204
_exptl_absorpt_correction_T_max 0.741
_exptl_absorpt_correction_T_min 0.672
_exptl_absorpt_correction_type multi-scan
_exptl_absorpt_process_details '(sheldrick, 2014)'
_exptl_crystal_density_diffrn 1.570
_exptl_crystal_description block
_exptl_crystal_F_000 624
_exptl_crystal_recrystallization_method 'Re-crystallisation from solvent: ethanol/water (1:1)'
_exptl_crystal_size_max 0.290
_exptl_crystal_size_mid 0.270
_exptl_crystal_size_min 0.260
_refine_diff_density_max 0.406
_refine_diff_density_min -0.454
_refine_diff_density_rms 0.117
_refine_ls_extinction_method none
_refine_ls_goodness_of_fit_ref 1.281
_refine_ls_hydrogen_treatment mixed
_refine_ls_matrix_type full
_refine_ls_number_parameters 206
_refine_ls_number_reflns 2065
_refine_ls_number_restraints 0
_refine_ls_restrained_S_all 1.281
_refine_ls_R_factor_all 0.0592
_refine_ls_R_factor_gt 0.0563
_refine_ls_shift/su_max 0.000
_refine_ls_shift/su_mean 0.000
_refine_ls_structure_factor_coef Fsqd
_refine_ls_weighting_details 'w=1/[\s^2^(Fo^2^)+(0.1269P)^2^] where P=(Fo^2^+2Fc^2^)/3'
_refine_ls_weighting_scheme calc
_refine_ls_wR_factor_gt 0.1707
_refine_ls_wR_factor_ref 0.1775
_reflns_Friedel_coverage 0.000
_reflns_number_gt 1957
_reflns_number_total 2113
_reflns_threshold_expression 'I > 2\s(I)'
_cod_data_source_file c7nj04400c2.cif
_cod_data_source_block 2
_cod_depositor_comments 'Adding full bibliography for 7057066--7057070.cif.'
_cod_database_code 7057068
_shelx_shelxl_version_number 2014/7
_shelx_space_group_comment
;
The symmetry employed for this shelxl refinement is uniquely defined
by the following loop, which should always be used as a source of
symmetry information in preference to the above space-group names.
They are only intended as comments.
;
_shelx_estimated_absorpt_t_min 0.741
_shelx_estimated_absorpt_t_max 0.731

loop_
_space_group_symop_operation_xyz
'x, y, z'
'-x+1/2, y+1/2, -z+1/2'
'-x, -y, -z'
'x-1/2, -y-1/2, z-1/2'

loop_
_atom_site_label
_atom_site_type_symbol
_atom_site_fract_x
_atom_site_fract_y
_atom_site_fract_z
_atom_site_U_iso_or_equiv
_atom_site_adp_type
_atom_site_occupancy
_atom_site_site_symmetry_order
_atom_site_calc_flag
_atom_site_refinement_flags_posn
_atom_site_refinement_flags_adp
F1 F 0.57306(12) 1.11730(12) 0.75709(8) 0.0328(4) Uani 1 1 d . .
O1 O 0.53437(12) 0.50575(14) 0.82849(9) 0.0262(4) Uani 1 1 d . .
O2 O 0.64969(13) 0.20312(15) 0.57926(9) 0.0270(4) Uani 1 1 d . .
O3 O 0.62624(11) 0.49154(14) 0.60611(8) 0.0219(4) Uani 1 1 d . .
O4 O 0.67331(11) 0.67025(14) 0.50949(9) 0.0229(4) Uani 1 1 d . .
O5 O 0.72882(12) 0.58137(15) 0.35625(9) 0.0268(4) Uani 1 1 d . .
H10 H 0.7091 0.6429 0.3930 0.040 Uiso 1 1 calc R U
O6 O 0.43294(12) 0.73011(16) 0.03105(9) 0.0257(4) Uani 1 1 d . .
N1 N 0.62607(13) 0.89083(18) 0.63873(10) 0.0232(4) Uani 1 1 d . .
H5 H 0.6423 0.8187 0.6024 0.028 Uiso 1 1 calc R U
H4 H 0.6335 0.9885 0.6255 0.028 Uiso 1 1 calc R U
N2 N 0.57828(13) 0.69933(17) 0.73546(11) 0.0183(4) Uani 1 1 d . .
N3 N 0.51290(12) 0.76161(18) 0.86943(9) 0.0195(4) Uani 1 1 d . .
H1 H 0.4879 0.7344 0.9180 0.023 Uiso 1 1 calc R U
C1 C 0.56101(16) 0.9651(2) 0.77678(12) 0.0211(4) Uani 1 1 d . .
C2 C 0.52250(15) 0.9173(2) 0.85222(13) 0.0215(5) Uani 1 1 d . .
H2 H 0.5024 0.9914 0.8927 0.026 Uiso 1 1 calc R U
C3 C 0.54092(14) 0.6456(2) 0.81355(12) 0.0197(4) Uani 1 1 d . .
C4 C 0.59035(15) 0.8522(2) 0.71370(12) 0.0195(4) Uani 1 1 d . .
C5 C 0.68320(15) 0.2411(2) 0.49871(12) 0.0200(4) Uani 1 1 d . .
C6 C 0.71452(16) 0.1201(2) 0.44547(13) 0.0234(5) Uani 1 1 d . .
H7 H 0.7105 0.0157 0.4637 0.028 Uiso 1 1 calc R U
C7 C 0.75187(16) 0.1573(2) 0.36457(12) 0.0241(5) Uani 1 1 d . .
H8 H 0.7748 0.0767 0.3296 0.029 Uiso 1 1 calc R U
C8 C 0.75571(15) 0.3107(2) 0.33491(12) 0.0234(5) Uani 1 1 d . .
H9 H 0.7797 0.3329 0.2799 0.028 Uiso 1 1 calc R U
C9 C 0.72362(15) 0.4325(2) 0.38751(12) 0.0197(4) Uani 1 1 d . .
C10 C 0.68796(14) 0.4001(2) 0.47216(12) 0.0177(5) Uani 1 1 d . .
C11 C 0.66022(14) 0.5288(2) 0.53230(12) 0.0170(4) Uani 1 1 d . .
H3 H 0.598(2) 0.623(3) 0.6969(16) 0.025(5) Uiso 1 1 d . .
H11 H 0.358(3) 0.752(3) 0.0257(16) 0.039(6) Uiso 1 1 d . .
H12 H 0.454(3) 0.662(4) 0.069(2) 0.049(8) Uiso 1 1 d . .
H6 H 0.633(2) 0.304(3) 0.6038(18) 0.035(5) Uiso 1 1 d . .

loop_
_atom_site_aniso_label
_atom_site_aniso_U_11
_atom_site_aniso_U_22
_atom_site_aniso_U_33
_atom_site_aniso_U_23
_atom_site_aniso_U_13
_atom_site_aniso_U_12
F1 0.0586(7) 0.0157(6) 0.0332(7) -0.0016(4) 0.0275(5) -0.0015(5)
O1 0.0387(7) 0.0196(8) 0.0244(7) 0.0035(5) 0.0157(6) -0.0017(5)
O2 0.0482(8) 0.0163(7) 0.0238(7) 0.0027(5) 0.0219(6) 0.0041(5)
O3 0.0299(7) 0.0191(7) 0.0215(7) -0.0019(4) 0.0153(6) 0.0005(4)
O4 0.0308(7) 0.0164(7) 0.0258(7) -0.0013(5) 0.0151(5) -0.0015(5)
O5 0.0408(8) 0.0227(7) 0.0224(7) -0.0009(5) 0.0177(6) -0.0049(5)
O6 0.0271(7) 0.0298(8) 0.0241(7) 0.0061(6) 0.0137(5) 0.0056(5)
N1 0.0370(8) 0.0147(8) 0.0250(9) -0.0012(6) 0.0200(7) -0.0012(6)
N2 0.0232(7) 0.0150(8) 0.0193(8) -0.0004(6) 0.0102(6) -0.0001(5)
N3 0.0234(7) 0.0219(8) 0.0163(7) 0.0004(5) 0.0106(6) -0.0005(5)
C1 0.0269(8) 0.0155(9) 0.0230(10) -0.0021(7) 0.0106(7) -0.0010(7)
C2 0.0226(8) 0.0231(9) 0.0201(9) -0.0059(7) 0.0083(7) -0.0008(7)
C3 0.0183(7) 0.0223(10) 0.0188(9) 0.0021(7) 0.0060(6) -0.0014(6)
C4 0.0198(8) 0.0196(9) 0.0202(9) -0.0008(6) 0.0076(6) -0.0006(6)
C5 0.0216(8) 0.0225(9) 0.0166(9) 0.0004(7) 0.0068(6) 0.0020(6)
C6 0.0292(9) 0.0184(9) 0.0232(9) -0.0008(7) 0.0088(7) 0.0034(7)
C7 0.0249(8) 0.0263(10) 0.0220(9) -0.0075(7) 0.0084(7) 0.0042(7)
C8 0.0236(8) 0.0314(10) 0.0181(9) -0.0044(7) 0.0108(7) -0.0024(7)
C9 0.0195(8) 0.0226(9) 0.0179(9) -0.0009(6) 0.0070(6) -0.0031(6)
C10 0.0176(8) 0.0201(9) 0.0157(9) -0.0015(7) 0.0054(6) -0.0010(6)
C11 0.0157(7) 0.0196(9) 0.0171(8) 0.0008(7) 0.0069(6) 0.0005(6)

loop_
_atom_type_symbol
_atom_type_description
_atom_type_scat_dispersion_real
_atom_type_scat_dispersion_imag
_atom_type_scat_source
C C 0.0181 0.0091 'International Tables Vol C Tables 4.2.6.8 and 6.1.1.4'
H H 0.0000 0.0000 'International Tables Vol C Tables 4.2.6.8 and 6.1.1.4'
N N 0.0311 0.0180 'International Tables Vol C Tables 4.2.6.8 and 6.1.1.4'
O O 0.0492 0.0322 'International Tables Vol C Tables 4.2.6.8 and 6.1.1.4'
F F 0.0727 0.0534 'International Tables Vol C Tables 4.2.6.8 and 6.1.1.4'

loop_
_geom_angle_atom_site_label_1
_geom_angle_atom_site_label_2
_geom_angle_atom_site_label_3
_geom_angle
C5 O2 H6 103.5(15)
C9 O5 H10 109.5
H11 O6 H12 108(3)
C4 N1 H5 120.0
C4 N1 H4 120.0
H5 N1 H4 120.0
C4 N2 C3 125.33(16)
C4 N2 H3 118.5(14)
C3 N2 H3 116.1(14)
C2 N3 C3 123.43(14)
C2 N3 H1 118.3
C3 N3 H1 118.3
F1 C1 C2 122.60(15)
F1 C1 C4 117.20(15)
C2 C1 C4 120.19(16)
C1 C2 N3 120.25(16)
C1 C2 H2 119.9
N3 C2 H2 119.9
O1 C3 N3 124.35(16)
O1 C3 N2 120.95(16)
N3 C3 N2 114.70(16)
N1 C4 N2 120.74(16)
N1 C4 C1 123.17(16)
N2 C4 C1 116.09(15)
O2 C5 C6 118.40(16)
O2 C5 C10 120.11(15)
C6 C5 C10 121.48(16)
C5 C6 C7 119.00(17)
C5 C6 H7 120.5
C7 C6 H7 120.5
C8 C7 C6 121.55(16)
C8 C7 H8 119.2
C6 C7 H8 119.2
C7 C8 C9 119.76(15)
C7 C8 H9 120.1
C9 C8 H9 120.1
O5 C9 C8 118.01(15)
O5 C9 C10 121.39(15)
C8 C9 C10 120.59(16)
C5 C10 C9 117.59(15)
C5 C10 C11 120.97(15)
C9 C10 C11 121.42(16)
O4 C11 O3 122.69(16)
O4 C11 C10 119.13(15)
O3 C11 C10 118.17(16)

loop_
_geom_bond_atom_site_label_1
_geom_bond_atom_site_label_2
_geom_bond_distance
F1 C1 1.339(2)
O1 C3 1.213(2)
O2 C5 1.362(2)
O2 H6 0.97(3)
O3 C11 1.273(2)
O4 C11 1.265(2)
O5 C9 1.350(2)
O5 H10 0.8200
O6 H11 0.81(3)
O6 H12 0.79(3)
N1 C4 1.301(2)
N1 H5 0.8600
N1 H4 0.8600
N2 C4 1.352(2)
N2 C3 1.390(2)
N2 H3 0.92(2)
N3 C2 1.355(3)
N3 C3 1.367(2)
N3 H1 0.8600
C1 C2 1.346(3)
C1 C4 1.425(2)
C2 H2 0.9300
C5 C6 1.387(3)
C5 C10 1.410(3)
C6 C7 1.388(3)
C6 H7 0.9300
C7 C8 1.376(3)
C7 H8 0.9300
C8 C9 1.390(3)
C8 H9 0.9300
C9 C10 1.420(2)
C10 C11 1.485(3)
